data_7122812
loop_
_publ_author_name
'Hill, Anthony'
'Barnett, Harrison J.'

_publ_section_title
;
 Halogenation of A-Frame \m-Carbido Complexes: Synthesis of
 \h2-Halocarbynes
;
_journal_name_full 'Chemical Communications'
_journal_paper_doi 10.1039/C8CC09692A
_journal_year 2019
_chemical_formula_moiety 'C51 H44 Cl6 P4 Rh2, C H Cl3'
_chemical_formula_sum 'C52 H45 Cl9 P4 Rh2'
_chemical_formula_weight 1318.63
_space_group_crystal_system triclinic
_space_group_IT_number 2
_space_group_name_Hall '-P 1'
_space_group_name_H-M_alt 'P -1'
_symmetry_space_group_name_Hall '-P 1'
_symmetry_space_group_name_H-M 'P -1'
_atom_sites_solution_hydrogens geom
_atom_sites_solution_primary dual
_audit_creation_date 2019-01-07
_audit_creation_method
;
Olex2 1.2
(compiled 2018.05.29 svn.r3508 for OlexSys, GUI svn.r5506)
;
_audit_update_record
;
2019-01-07 deposited with the CCDC.
2019-01-11 downloaded from the CCDC.
;
_cell_angle_alpha 81.467(4)
_cell_angle_beta 76.544(3)
_cell_angle_gamma 69.731(4)
_cell_formula_units_Z 2
_cell_length_a 10.9452(5)
_cell_length_b 14.1036(7)
_cell_length_c 23.4931(8)
_cell_measurement_reflns_used 15083
_cell_measurement_temperature 150.00(10)
_cell_measurement_theta_max 28.7160
_cell_measurement_theta_min 3.6730
_cell_volume 3299.5(3)
_computing_cell_refinement 'CrysAlisPro 1.171.39.46 (Rigaku OD, 2018)'
_computing_data_collection 'CrysAlisPro 1.171.39.46 (Rigaku OD, 2018)'
_computing_data_reduction 'CrysAlisPro 1.171.39.46 (Rigaku OD, 2018)'
_computing_molecular_graphics 'Olex2 (Dolomanov et al., 2009)'
_computing_publication_material 'Olex2 (Dolomanov et al., 2009)'
_computing_structure_refinement 'ShelXL (Sheldrick, 2015)'
_computing_structure_solution 'ShelXT (Sheldrick, 2015)'
_diffrn_ambient_environment N~2~
_diffrn_ambient_temperature 150.00(10)
_diffrn_detector 'CCD plate'
_diffrn_detector_area_resol_mean 8.1297
_diffrn_detector_type EosS2
_diffrn_measured_fraction_theta_full 0.997
_diffrn_measured_fraction_theta_max 0.892
_diffrn_measurement_details
;
List of Runs (angles in degrees, time in seconds):

  # Type    Start    End  Width  t~exp~   \w     \q     \k     \f   Frames
#--------------------------------------------------------------------------
  1  \w     -1.00  83.00   1.00    6.00    --   15.57  57.00 120.00   84
  2  \w     -1.00  83.00   1.00    6.00    --   15.57  57.00-150.00   84
  3  \w    -52.00  32.00   1.00    6.00    --   15.57 -57.00-150.00   84
  4  \w     -1.00  83.00   1.00    6.00    --   15.57  57.00  60.00   84
  5  \w    -11.00  83.00   1.00    6.00    --   15.57  77.00 -30.00   94
  6  \w     -8.00  62.00   1.00    6.00    --   15.57-113.00  52.00   70
  7  \w     35.00  88.00   1.00    6.00    --   15.57 178.00  30.00   53
  8  \w     -3.00  85.00   1.00    6.00    --   15.57  38.00 -60.00   88
  9  \w     35.00  88.00   1.00    6.00    --   15.57 178.00-150.00   53
 10  \w    -20.00  55.00   1.00    6.00    --   15.57 -99.00 -60.00   75
 11  \w    -20.00  55.00   1.00    6.00    --   15.57 -99.00 120.00   75
 12  \w    -52.00  32.00   1.00    6.00    --   15.57 -57.00 -30.00   84
 13  \w    -63.00 -13.00   1.00    6.00    --  -16.67 113.00 143.00   50
 14  \w    -20.00   5.00   1.00    6.00    --   15.57 -99.00-180.00   25
;
_diffrn_measurement_device 'four-circle diffractometer'
_diffrn_measurement_device_type 'SuperNova, Dual, Cu at home/near, EosS2'
_diffrn_measurement_method '\w scans'
_diffrn_orient_matrix_type 'CrysAlisPro convention (1999,Acta A55,543-557)'
_diffrn_orient_matrix_UB_11 0.0263631000
_diffrn_orient_matrix_UB_12 -0.0534916000
_diffrn_orient_matrix_UB_13 0.0044309000
_diffrn_orient_matrix_UB_21 0.0288519000
_diffrn_orient_matrix_UB_22 -0.0028817000
_diffrn_orient_matrix_UB_23 -0.0302985000
_diffrn_orient_matrix_UB_31 0.0586059000
_diffrn_orient_matrix_UB_32 0.0045247000
_diffrn_orient_matrix_UB_33 0.0056102000
_diffrn_radiation_monochromator mirror
_diffrn_radiation_probe x-ray
_diffrn_radiation_type MoK\a
_diffrn_radiation_wavelength 0.71073
_diffrn_reflns_av_R_equivalents 0.1221
_diffrn_reflns_av_unetI/netI 0.1092
_diffrn_reflns_Laue_measured_fraction_full 0.997
_diffrn_reflns_Laue_measured_fraction_max 0.892
_diffrn_reflns_limit_h_max 14
_diffrn_reflns_limit_h_min -15
_diffrn_reflns_limit_k_max 19
_diffrn_reflns_limit_k_min -18
_diffrn_reflns_limit_l_max 31
_diffrn_reflns_limit_l_min -32
_diffrn_reflns_number 70868
_diffrn_reflns_point_group_measured_fraction_full 0.997
_diffrn_reflns_point_group_measured_fraction_max 0.892
_diffrn_reflns_theta_full 25.242
_diffrn_reflns_theta_max 29.376
_diffrn_reflns_theta_min 3.247
_diffrn_source 'micro-focus sealed X-ray tube'
_diffrn_source_type 'SuperNova (Mo) X-ray Source'
_exptl_absorpt_coefficient_mu 0.991
_exptl_absorpt_correction_T_max 1.00000
_exptl_absorpt_correction_T_min 0.57347
_exptl_absorpt_correction_type multi-scan
_exptl_absorpt_process_details
;
CrysAlisPro 1.171.39.46 (Rigaku Oxford Diffraction, 2018)
Empirical absorption correction using spherical harmonics,
 implemented in SCALE3 ABSPACK scaling algorithm.
;
_exptl_crystal_colour 'clear red'
_exptl_crystal_density_diffrn 1.327
_exptl_crystal_description plate
_exptl_crystal_F_000 1320
_exptl_crystal_size_max 0.885
_exptl_crystal_size_mid 0.414
_exptl_crystal_size_min 0.291
_refine_diff_density_max 1.840
_refine_diff_density_min -1.007
_refine_diff_density_rms 0.152
_refine_ls_extinction_method none
_refine_ls_goodness_of_fit_ref 1.070
_refine_ls_hydrogen_treatment constr
_refine_ls_matrix_type full
_refine_ls_number_parameters 592
_refine_ls_number_reflns 16210
_refine_ls_number_restraints 84
_refine_ls_restrained_S_all 1.070
_refine_ls_R_factor_all 0.1193
_refine_ls_R_factor_gt 0.0798
_refine_ls_shift/su_max 0.001
_refine_ls_shift/su_mean 0.000
_refine_ls_structure_factor_coef Fsqd
_refine_ls_weighting_details 'w=1/[\s^2^(Fo^2^)+(0.0992P)^2^+1.6737P] where P=(Fo^2^+2Fc^2^)/3'
_refine_ls_weighting_scheme calc
_refine_ls_wR_factor_gt 0.1969
_refine_ls_wR_factor_ref 0.2233
_reflns_Friedel_coverage 0.000
_reflns_number_gt 9963
_reflns_number_total 16210
_reflns_threshold_expression 'I > 2\s(I)'
_cod_data_source_file c8cc09692a2.cif
_cod_data_source_block hb_1042-1_scale
_cod_database_code 7122812
_shelx_shelxl_version_number 2016/6
_shelx_space_group_comment
;
The symmetry employed for this shelxl refinement is uniquely defined
by the following loop, which should always be used as a source of
symmetry information in preference to the above space-group names.
They are only intended as comments.
;
_reflns_odcompleteness_completeness 99.78
_reflns_odcompleteness_iscentric 1
_reflns_odcompleteness_theta 26.32
_olex2_refinement_description
;
1. Fixed Uiso
 At 1.2 times of:
  All C(H) groups, All C(H,H) groups
2. Rigid bond restraints
 C71, C72, C73, C74, C75, C76
 with sigma for 1-2 distances of 0.005 and sigma for 1-3 distances of 0.005
3. Uiso/Uaniso restraints and constraints
C71 \\sim C72 \\sim C73 \\sim C74 \\sim C75 \\sim C76: within 1.7A with sigma
of 0.02 and sigma for terminal atoms of 0.04
Uanis(C71) \\sim Ueq, Uanis(C72) \\sim Ueq, Uanis(C73) \\sim Ueq, Uanis(C74)
\\sim Ueq, Uanis(C75) \\sim Ueq, Uanis(C76) \\sim Ueq: with sigma of 0.05 and
sigma for terminal atoms of 0.1
4.a Ternary CH refined with riding coordinates:
 C101(H101)
4.b Secondary CH2 refined with riding coordinates:
 C91(H91A,H91B), C92(H92A,H92B)
4.c Aromatic/amide H refined with riding coordinates:
 C11(H11), C13(H13), C14(H14), C15(H15), C16(H16), C22(H22), C23(H23),
 C24(H24), C25(H25), C26(H26), C32(H32), C33(H33), C34(H34), C35(H35), C36(H36),
  C42(H42), C43(H43), C44(H44), C45(H45), C46(H46), C52(H52), C53(H53),
 C54(H54), C55(H55), C56(H56), C62(H62), C63(H63), C64(H64), C65(H65), C66(H66),
  C76(H76), C72(H72), C73(H73), C74(H74), C75(H75), C82(H82), C83(H83),
 C84(H84), C85(H85), C86(H86)
4.d Fitted hexagon refined as free rotating group:
 C76(C71,C72,C73,C74,C75)
;
_ins_header
;
TITL HB_1042-1_scale in P-1 
REM P-1 (#2 in standard setting)
CELL 0.71073  10.945233  14.103607  23.493092  81.4672  76.5435  69.7312
ZERR    3.00   0.000484   0.000703   0.000826   0.0035   0.0034   0.0043
LATT  1
SFAC C H P Cl Rh
UNIT 150.00 120.00 12.00 18.00 6.00
TREF
HKLF 4
END
;
_olex2_submission_special_instructions 'No special instructions were received'
_oxdiff_exptl_absorpt_empirical_details
;
Empirical correction (ABSPACK) includes:
- Absorption correction using spherical harmonics
- Frame scaling
- Detector area scaling
;
_oxdiff_exptl_absorpt_empirical_full_max 2.877
_oxdiff_exptl_absorpt_empirical_full_min 0.356

loop_
_space_group_symop_operation_xyz
'x, y, z'
'-x, -y, -z'

loop_
_atom_site_label
_atom_site_type_symbol
_atom_site_fract_x
_atom_site_fract_y
_atom_site_fract_z
_atom_site_U_iso_or_equiv
_atom_site_adp_type
_atom_site_occupancy
_atom_site_site_symmetry_order
_atom_site_calc_flag
_atom_site_refinement_flags_posn
_atom_site_refinement_flags_adp
Rh1 Rh 0.18562(4) 0.55944(3) 0.20202(2) 0.02464(13) Uani 1 1 d . .
Rh2 Rh 0.32645(5) 0.40634(4) 0.29952(2) 0.03251(14) Uani 1 1 d . .
Cl1 Cl 0.00992(15) 0.49029(14) 0.31797(7) 0.0493(4) Uani 1 1 d . .
Cl2 Cl 0.41571(12) 0.47828(10) 0.20726(6) 0.0277(3) Uani 1 1 d . .
Cl3 Cl 0.23860(14) 0.64648(12) 0.10622(6) 0.0354(3) Uani 1 1 d . .
Cl4 Cl -0.03688(13) 0.63756(12) 0.20010(7) 0.0356(3) Uani 1 1 d . .
Cl5 Cl 0.5440(2) 0.31180(15) 0.32383(9) 0.0682(6) Uani 1 1 d . .
Cl6 Cl 0.2296(2) 0.33699(13) 0.38635(7) 0.0527(5) Uani 1 1 d . .
P1 P 0.18150(13) 0.69855(11) 0.24963(6) 0.0261(3) Uani 1 1 d . .
P2 P 0.31532(13) 0.54738(12) 0.34732(6) 0.0270(3) Uani 1 1 d . .
P3 P 0.18280(13) 0.41809(11) 0.15837(6) 0.0250(3) Uani 1 1 d . .
P4 P 0.33802(17) 0.26708(12) 0.25031(6) 0.0347(4) Uani 1 1 d . .
C1 C 0.1583(6) 0.4873(4) 0.2769(2) 0.0352(14) Uani 1 1 d . .
C11 C -0.0722(8) 0.8304(7) 0.2993(4) 0.081(3) Uani 1 1 d . .
H11 H -0.061056 0.794493 0.335301 0.098 Uiso 1 1 calc R .
C12 C 0.0282(6) 0.8065(5) 0.2509(3) 0.0407(15) Uani 1 1 d . .
C13 C 0.0076(6) 0.8589(5) 0.1982(3) 0.0477(17) Uani 1 1 d . .
H13 H 0.072183 0.840938 0.164558 0.057 Uiso 1 1 calc R .
C14 C -0.1074(7) 0.9378(6) 0.1946(3) 0.058(2) Uani 1 1 d . .
H14 H -0.119111 0.973972 0.158672 0.070 Uiso 1 1 calc R .
C15 C -0.2029(9) 0.9633(8) 0.2423(4) 0.100(4) Uani 1 1 d . .
H15 H -0.278853 1.018887 0.240006 0.120 Uiso 1 1 calc R .
C16 C -0.1880(9) 0.9065(8) 0.2947(4) 0.114(5) Uani 1 1 d . .
H16 H -0.257214 0.920181 0.327133 0.136 Uiso 1 1 calc R .
C21 C 0.3142(6) 0.7560(5) 0.2247(3) 0.0359(14) Uani 1 1 d . .
C22 C 0.3035(9) 0.8410(6) 0.2506(3) 0.056(2) Uani 1 1 d . .
H22 H 0.228547 0.869680 0.278538 0.068 Uiso 1 1 calc R .
C23 C 0.4034(9) 0.8829(6) 0.2352(4) 0.062(2) Uani 1 1 d . .
H23 H 0.396115 0.939490 0.253299 0.074 Uiso 1 1 calc R .
C24 C 0.5122(9) 0.8437(7) 0.1942(4) 0.063(2) Uani 1 1 d . .
H24 H 0.578933 0.873274 0.184215 0.075 Uiso 1 1 calc R .
C25 C 0.5246(7) 0.7601(6) 0.1671(4) 0.059(2) Uani 1 1 d . .
H25 H 0.599711 0.731932 0.139169 0.071 Uiso 1 1 calc R .
C26 C 0.4218(6) 0.7181(5) 0.1825(3) 0.0471(17) Uani 1 1 d . .
H26 H 0.427511 0.662999 0.163400 0.057 Uiso 1 1 calc R .
C31 C 0.4596(5) 0.5926(5) 0.3329(3) 0.0366(14) Uani 1 1 d . .
C32 C 0.5747(6) 0.5470(6) 0.2953(3) 0.0498(19) Uani 1 1 d . .
H32 H 0.582490 0.490777 0.276698 0.060 Uiso 1 1 calc R .
C33 C 0.6792(7) 0.5848(7) 0.2851(3) 0.067(3) Uani 1 1 d . .
H33 H 0.757921 0.553048 0.260028 0.080 Uiso 1 1 calc R .
C34 C 0.6682(6) 0.6678(6) 0.3113(3) 0.0518(19) Uani 1 1 d . .
H34 H 0.736766 0.695401 0.302754 0.062 Uiso 1 1 calc R .
C35 C 0.5520(7) 0.7107(6) 0.3512(3) 0.0536(19) Uani 1 1 d . .
H35 H 0.544750 0.765444 0.370936 0.064 Uiso 1 1 calc R .
C36 C 0.4474(6) 0.6729(5) 0.3617(3) 0.0445(16) Uani 1 1 d . .
H36 H 0.369801 0.701980 0.388193 0.053 Uiso 1 1 calc R .
C41 C 0.2740(6) 0.5325(5) 0.4268(2) 0.0340(13) Uani 1 1 d . .
C42 C 0.3768(6) 0.4761(5) 0.4555(3) 0.0460(17) Uani 1 1 d . .
H42 H 0.462186 0.450494 0.433681 0.055 Uiso 1 1 calc R .
C43 C 0.3548(7) 0.4574(6) 0.5152(3) 0.059(2) Uani 1 1 d . .
H43 H 0.423801 0.417708 0.533896 0.071 Uiso 1 1 calc R .
C44 C 0.2299(7) 0.4980(7) 0.5469(3) 0.059(2) Uani 1 1 d . .
H44 H 0.215820 0.489652 0.587690 0.071 Uiso 1 1 calc R .
C45 C 0.1249(7) 0.5508(7) 0.5202(3) 0.077(3) Uani 1 1 d . .
H45 H 0.039300 0.573983 0.542214 0.092 Uiso 1 1 calc R .
C46 C 0.1492(6) 0.5691(6) 0.4592(3) 0.0519(19) Uani 1 1 d . .
H46 H 0.079348 0.606596 0.440444 0.062 Uiso 1 1 calc R .
C51 C 0.0245(5) 0.4369(5) 0.1385(3) 0.0357(14) Uani 1 1 d . .
C52 C -0.0032(6) 0.4993(5) 0.0896(3) 0.0465(17) Uani 1 1 d . .
H52 H 0.060430 0.526318 0.066936 0.056 Uiso 1 1 calc R .
C53 C -0.1272(7) 0.5236(6) 0.0727(4) 0.058(2) Uani 1 1 d . .
H53 H -0.143512 0.564750 0.038692 0.069 Uiso 1 1 calc R .
C54 C -0.2207(7) 0.4876(7) 0.1056(4) 0.069(3) Uani 1 1 d . .
H54 H -0.302795 0.504793 0.094868 0.083 Uiso 1 1 calc R .
C55 C -0.1959(8) 0.4251(8) 0.1552(4) 0.071(3) Uani 1 1 d . .
H55 H -0.260974 0.399468 0.177799 0.086 Uiso 1 1 calc R .
C56 C -0.0728(6) 0.3997(6) 0.1722(3) 0.0515(19) Uani 1 1 d . .
H56 H -0.056856 0.357786 0.205996 0.062 Uiso 1 1 calc R .
C61 C 0.3051(5) 0.3726(4) 0.0930(2) 0.0295(12) Uani 1 1 d . .
C62 C 0.2870(6) 0.3017(5) 0.0623(3) 0.0374(14) Uani 1 1 d . .
H62 H 0.214191 0.279141 0.075749 0.045 Uiso 1 1 calc R .
C63 C 0.3770(7) 0.2655(5) 0.0122(3) 0.0447(16) Uani 1 1 d . .
H63 H 0.363683 0.219817 -0.008576 0.054 Uiso 1 1 calc R .
C64 C 0.4863(6) 0.2971(5) -0.0070(3) 0.0415(15) Uani 1 1 d . .
H64 H 0.547288 0.271671 -0.040458 0.050 Uiso 1 1 calc R .
C65 C 0.5068(6) 0.3663(5) 0.0228(3) 0.0394(15) Uani 1 1 d . .
H65 H 0.581146 0.387057 0.009427 0.047 Uiso 1 1 calc R .
C66 C 0.4154(5) 0.4048(4) 0.0730(2) 0.0319(13) Uani 1 1 d . .
H66 H 0.428245 0.451760 0.092920 0.038 Uiso 1 1 calc R .
C76 C 0.4277(6) 0.1011(4) 0.3254(2) 0.092(2) Uani 1 1 d . U
H76 H 0.505309 0.117925 0.316329 0.111 Uiso 1 1 calc R .
C71 C 0.3212(6) 0.1570(3) 0.2987(2) 0.0612(18) Uani 1 1 d G U
C72 C 0.2051(5) 0.1318(4) 0.3123(2) 0.093(3) Uani 1 1 d G U
H72 H 0.133871 0.169153 0.294361 0.112 Uiso 1 1 calc R .
C73 C 0.1956(7) 0.0507(5) 0.3526(3) 0.110(3) Uani 1 1 d G U
H73 H 0.117907 0.033807 0.361684 0.132 Uiso 1 1 calc R .
C74 C 0.3020(9) -0.0052(4) 0.3793(2) 0.120(3) Uani 1 1 d G U
H74 H 0.295643 -0.059480 0.406330 0.144 Uiso 1 1 calc R .
C75 C 0.4181(7) 0.0200(4) 0.3658(2) 0.108(3) Uani 1 1 d G U
H75 H 0.489345 -0.017423 0.383654 0.130 Uiso 1 1 calc R .
C81 C 0.4853(6) 0.2125(5) 0.1948(3) 0.0411(16) Uani 1 1 d . .
C82 C 0.4810(7) 0.1424(5) 0.1597(3) 0.0485(17) Uani 1 1 d . .
H82 H 0.406103 0.122271 0.166341 0.058 Uiso 1 1 calc R .
C83 C 0.5861(7) 0.1030(6) 0.1155(3) 0.058(2) Uani 1 1 d . .
H83 H 0.582366 0.056327 0.092366 0.070 Uiso 1 1 calc R .
C84 C 0.6981(8) 0.1329(6) 0.1053(3) 0.064(2) Uani 1 1 d . .
H84 H 0.768360 0.107467 0.074669 0.076 Uiso 1 1 calc R .
C85 C 0.7056(7) 0.1990(6) 0.1396(3) 0.0562(19) Uani 1 1 d . .
H85 H 0.782587 0.216310 0.133233 0.067 Uiso 1 1 calc R .
C86 C 0.5996(7) 0.2418(6) 0.1847(3) 0.0509(18) Uani 1 1 d . .
H86 H 0.604547 0.288500 0.207429 0.061 Uiso 1 1 calc R .
C91 C 0.1820(6) 0.6622(5) 0.3282(2) 0.0327(13) Uani 1 1 d . .
H91A H 0.097466 0.652810 0.346442 0.039 Uiso 1 1 calc R .
H91B H 0.187031 0.718623 0.345647 0.039 Uiso 1 1 calc R .
C92 C 0.2008(6) 0.3041(5) 0.2112(3) 0.0403(15) Uani 1 1 d . .
H92A H 0.118839 0.315535 0.240094 0.048 Uiso 1 1 calc R .
H92B H 0.210180 0.247208 0.189915 0.048 Uiso 1 1 calc R .
Cl11 Cl 0.0175(3) 0.7213(2) -0.01280(10) 0.0836(7) Uani 1 1 d . .
Cl12 Cl 0.0293(3) 0.89094(19) 0.03669(10) 0.0836(7) Uani 1 1 d . .
Cl13 Cl -0.2007(2) 0.8290(2) 0.07374(13) 0.0999(9) Uani 1 1 d . .
C101 C -0.0235(7) 0.7827(5) 0.0413(4) 0.068(3) Uani 1 1 d . .
H101 H 0.018212 0.735617 0.071693 0.082 Uiso 1 1 calc R .

loop_
_atom_site_aniso_label
_atom_site_aniso_U_11
_atom_site_aniso_U_22
_atom_site_aniso_U_33
_atom_site_aniso_U_23
_atom_site_aniso_U_13
_atom_site_aniso_U_12
Rh1 0.0226(2) 0.0283(3) 0.0208(2) -0.00160(17) -0.00296(16) -0.00646(18)
Rh2 0.0402(3) 0.0290(3) 0.0217(2) -0.00175(18) -0.00692(19) -0.0026(2)
Cl1 0.0400(8) 0.0616(12) 0.0376(9) 0.0036(8) 0.0080(7) -0.0185(8)
Cl2 0.0252(6) 0.0291(7) 0.0269(6) -0.0048(5) -0.0051(5) -0.0052(5)
Cl3 0.0403(8) 0.0366(9) 0.0243(7) 0.0023(6) -0.0006(6) -0.0117(6)
Cl4 0.0228(6) 0.0401(9) 0.0422(8) -0.0086(7) -0.0046(6) -0.0070(6)
Cl5 0.0691(12) 0.0539(12) 0.0662(12) -0.0178(10) -0.0401(10) 0.0217(9)
Cl6 0.0915(13) 0.0360(10) 0.0233(7) 0.0003(7) -0.0024(8) -0.0184(9)
P1 0.0279(7) 0.0257(8) 0.0212(7) 0.0002(6) -0.0073(5) -0.0034(6)
P2 0.0271(7) 0.0303(8) 0.0175(6) -0.0013(6) -0.0057(5) -0.0011(6)
P3 0.0224(6) 0.0315(8) 0.0213(7) -0.0017(6) -0.0033(5) -0.0097(6)
P4 0.0527(10) 0.0239(8) 0.0209(7) 0.0013(6) -0.0055(6) -0.0067(7)
C1 0.059(4) 0.022(3) 0.029(3) -0.001(2) -0.020(3) -0.011(3)
C11 0.076(6) 0.077(6) 0.050(5) -0.008(4) -0.019(4) 0.032(5)
C12 0.051(4) 0.023(3) 0.036(3) -0.008(3) -0.006(3) 0.005(3)
C13 0.044(4) 0.046(4) 0.038(4) -0.003(3) -0.012(3) 0.006(3)
C14 0.063(5) 0.046(5) 0.056(5) 0.003(4) -0.032(4) 0.005(4)
C15 0.081(6) 0.086(7) 0.072(6) -0.014(6) -0.019(5) 0.054(5)
C16 0.084(7) 0.112(9) 0.070(6) -0.020(6) -0.009(5) 0.063(6)
C21 0.046(3) 0.032(4) 0.033(3) 0.002(3) -0.016(3) -0.014(3)
C22 0.098(6) 0.044(4) 0.038(4) -0.005(3) -0.010(4) -0.038(4)
C23 0.100(6) 0.046(5) 0.054(5) 0.002(4) -0.017(5) -0.044(5)
C24 0.079(6) 0.065(6) 0.064(5) 0.020(4) -0.026(4) -0.049(5)
C25 0.037(4) 0.048(5) 0.092(6) -0.002(4) -0.002(4) -0.020(3)
C26 0.036(3) 0.036(4) 0.071(5) -0.004(3) -0.011(3) -0.014(3)
C31 0.023(3) 0.050(4) 0.030(3) -0.006(3) 0.001(2) -0.005(3)
C32 0.022(3) 0.085(6) 0.043(4) -0.026(4) -0.005(3) -0.010(3)
C33 0.038(4) 0.120(8) 0.039(4) -0.027(5) -0.003(3) -0.017(4)
C34 0.035(3) 0.076(6) 0.049(4) 0.009(4) -0.013(3) -0.026(4)
C35 0.041(4) 0.050(5) 0.064(5) 0.000(4) -0.013(3) -0.008(3)
C36 0.033(3) 0.042(4) 0.047(4) -0.009(3) 0.004(3) -0.003(3)
C41 0.040(3) 0.036(4) 0.026(3) 0.000(2) -0.007(2) -0.013(3)
C42 0.037(3) 0.058(5) 0.034(3) 0.007(3) -0.009(3) -0.008(3)
C43 0.042(4) 0.087(6) 0.041(4) 0.013(4) -0.017(3) -0.013(4)
C44 0.068(5) 0.090(6) 0.017(3) 0.002(3) -0.009(3) -0.025(4)
C45 0.046(4) 0.122(8) 0.031(4) -0.010(4) -0.003(3) 0.010(5)
C46 0.042(4) 0.077(5) 0.023(3) 0.000(3) -0.007(3) -0.004(3)
C51 0.023(3) 0.052(4) 0.038(3) -0.014(3) -0.007(2) -0.015(3)
C52 0.045(4) 0.044(4) 0.053(4) -0.004(3) -0.019(3) -0.011(3)
C53 0.053(4) 0.049(5) 0.073(5) -0.017(4) -0.027(4) -0.004(4)
C54 0.029(4) 0.095(7) 0.095(7) -0.051(6) -0.012(4) -0.019(4)
C55 0.052(5) 0.107(8) 0.070(6) -0.049(6) 0.014(4) -0.043(5)
C56 0.039(4) 0.067(5) 0.057(4) -0.021(4) -0.001(3) -0.026(4)
C61 0.031(3) 0.031(3) 0.025(3) -0.004(2) -0.002(2) -0.008(2)
C62 0.040(3) 0.042(4) 0.035(3) -0.008(3) -0.006(3) -0.019(3)
C63 0.064(4) 0.043(4) 0.028(3) -0.019(3) -0.001(3) -0.018(3)
C64 0.043(3) 0.044(4) 0.035(3) -0.011(3) 0.002(3) -0.012(3)
C65 0.036(3) 0.043(4) 0.039(3) -0.007(3) 0.001(3) -0.017(3)
C66 0.037(3) 0.030(3) 0.031(3) -0.007(3) 0.000(2) -0.016(3)
C76 0.159(6) 0.044(5) 0.049(5) 0.003(3) -0.024(5) -0.003(5)
C71 0.122(5) 0.022(3) 0.026(3) -0.002(2) 0.004(3) -0.017(3)
C72 0.138(6) 0.047(5) 0.072(5) 0.012(4) 0.025(5) -0.037(5)
C73 0.173(7) 0.053(5) 0.074(6) 0.003(4) 0.034(5) -0.042(5)
C74 0.220(9) 0.044(5) 0.052(5) -0.004(4) 0.017(6) -0.017(5)
C75 0.209(8) 0.040(5) 0.052(5) 0.005(3) -0.036(6) -0.009(5)
C81 0.052(4) 0.027(3) 0.030(3) 0.002(3) -0.012(3) 0.005(3)
C82 0.059(4) 0.036(4) 0.039(4) -0.011(3) -0.012(3) 0.004(3)
C83 0.055(4) 0.067(5) 0.041(4) -0.021(4) -0.010(3) 0.001(4)
C84 0.061(5) 0.056(5) 0.039(4) -0.004(4) -0.001(3) 0.018(4)
C85 0.046(4) 0.049(5) 0.058(5) -0.003(4) -0.006(3) 0.001(3)
C86 0.046(4) 0.050(5) 0.044(4) -0.006(3) -0.011(3) 0.002(3)
C91 0.040(3) 0.029(3) 0.027(3) -0.003(2) -0.012(2) -0.005(3)
C92 0.046(4) 0.045(4) 0.029(3) -0.002(3) 0.001(3) -0.020(3)
Cl11 0.1028(18) 0.0802(17) 0.0642(14) -0.0046(12) -0.0266(13) -0.0190(14)
Cl12 0.1149(19) 0.0712(16) 0.0664(14) 0.0010(12) -0.0122(13) -0.0381(14)
Cl13 0.0583(13) 0.119(2) 0.122(2) -0.0354(19) -0.0281(14) -0.0103(14)
C101 0.057(4) 0.026(4) 0.137(8) 0.040(4) -0.067(5) -0.019(3)

loop_
_atom_type_symbol
_atom_type_description
_atom_type_scat_dispersion_real
_atom_type_scat_dispersion_imag
_atom_type_scat_source
C C 0.0033 0.0016 'International Tables Vol C Tables 4.2.6.8 and 6.1.1.4'
H H 0.0000 0.0000 'International Tables Vol C Tables 4.2.6.8 and 6.1.1.4'
Cl Cl 0.1484 0.1585 'International Tables Vol C Tables 4.2.6.8 and 6.1.1.4'
P P 0.1023 0.0942 'International Tables Vol C Tables 4.2.6.8 and 6.1.1.4'
Rh Rh -1.1178 0.9187 'International Tables Vol C Tables 4.2.6.8 and 6.1.1.4'

loop_
_exptl_crystal_face_index_h
_exptl_crystal_face_index_k
_exptl_crystal_face_index_l
_exptl_crystal_face_perp_dist
0 7 31 0.1991
0 -7 -31 0.1991
-15 -9 -17 0.3540
15 9 17 0.3540
0 -18 3 0.1453
0 18 -3 0.1453
-11 -18 -8 0.3047
1 -1 -32 0.1759
1 2 33 0.1987

loop_
_geom_angle_atom_site_label_1
_geom_angle_atom_site_label_2
_geom_angle_atom_site_label_3
_geom_angle
Cl2 Rh1 Rh2 48.25(3)
Cl2 Rh1 Cl3 92.72(5)
Cl3 Rh1 Rh2 140.97(4)
Cl4 Rh1 Rh2 130.25(4)
Cl4 Rh1 Cl2 178.23(5)
Cl4 Rh1 Cl3 88.77(5)
Cl4 Rh1 P1 89.12(5)
Cl4 Rh1 P3 89.77(5)
P1 Rh1 Rh2 89.82(4)
P1 Rh1 Cl2 89.92(5)
P1 Rh1 Cl3 90.36(5)
P1 Rh1 P3 177.27(5)
P3 Rh1 Rh2 88.99(4)
P3 Rh1 Cl2 91.13(5)
P3 Rh1 Cl3 92.11(5)
C1 Rh1 Rh2 34.70(19)
C1 Rh1 Cl2 82.95(19)
C1 Rh1 Cl3 175.66(19)
C1 Rh1 Cl4 95.56(19)
C1 Rh1 P1 89.43(17)
C1 Rh1 P3 88.20(17)
Cl2 Rh2 Rh1 48.48(3)
Cl2 Rh2 Cl5 94.26(7)
Cl5 Rh2 Rh1 142.74(6)
Cl6 Rh2 Rh1 128.59(5)
Cl6 Rh2 Cl2 176.57(6)
Cl6 Rh2 Cl5 88.67(8)
Cl6 Rh2 P2 91.15(5)
Cl6 Rh2 P4 89.74(6)
P2 Rh2 Rh1 89.22(4)
P2 Rh2 Cl2 90.59(5)
P2 Rh2 Cl5 90.51(6)
P4 Rh2 Rh1 90.00(4)
P4 Rh2 Cl2 88.51(5)
P4 Rh2 Cl5 89.80(6)
P4 Rh2 P2 179.07(5)
C1 Rh2 Rh1 34.00(18)
C1 Rh2 Cl2 82.48(19)
C1 Rh2 Cl5 176.5(2)
C1 Rh2 Cl6 94.62(19)
C1 Rh2 P2 88.14(17)
C1 Rh2 P4 91.50(17)
Rh2 Cl2 Rh1 83.27(4)
C12 P1 Rh1 113.7(2)
C12 P1 C21 104.0(3)
C12 P1 C91 102.7(3)
C21 P1 Rh1 120.0(2)
C21 P1 C91 104.6(3)
C91 P1 Rh1 110.1(2)
C31 P2 Rh2 119.9(2)
C31 P2 C91 102.4(3)
C41 P2 Rh2 114.3(2)
C41 P2 C31 103.6(3)
C41 P2 C91 103.6(3)
C91 P2 Rh2 111.24(19)
C51 P3 Rh1 113.2(2)
C51 P3 C92 102.4(3)
C61 P3 Rh1 119.56(19)
C61 P3 C51 104.1(3)
C61 P3 C92 104.3(3)
C92 P3 Rh1 111.5(2)
C71 P4 Rh2 114.44(18)
C71 P4 C81 103.0(3)
C71 P4 C92 105.0(3)
C81 P4 Rh2 119.4(2)
C92 P4 Rh2 109.5(2)
C92 P4 C81 104.1(3)
Rh1 C1 Rh2 111.3(3)
Cl1 C1 Rh1 125.1(3)
Cl1 C1 Rh2 123.6(3)
C12 C11 H11 119.9
C16 C11 H11 119.9
C16 C11 C12 120.2(8)
C11 C12 P1 124.4(5)
C13 C12 P1 116.7(5)
C13 C12 C11 118.5(6)
C12 C13 H13 119.7
C12 C13 C14 120.7(6)
C14 C13 H13 119.7
C13 C14 H14 119.7
C15 C14 C13 120.5(7)
C15 C14 H14 119.7
C14 C15 H15 120.2
C14 C15 C16 119.5(7)
C16 C15 H15 120.2
C11 C16 C15 120.3(9)
C11 C16 H16 119.9
C15 C16 H16 119.9
C22 C21 P1 118.3(5)
C26 C21 P1 122.8(5)
C26 C21 C22 118.9(6)
C21 C22 H22 120.1
C23 C22 C21 119.9(7)
C23 C22 H22 120.1
C22 C23 H23 119.4
C24 C23 C22 121.2(7)
C24 C23 H23 119.4
C23 C24 H24 120.0
C23 C24 C25 120.1(7)
C25 C24 H24 120.0
C24 C25 H25 120.7
C24 C25 C26 118.6(7)
C26 C25 H25 120.7
C21 C26 C25 121.2(7)
C21 C26 H26 119.4
C25 C26 H26 119.4
C32 C31 P2 121.8(5)
C36 C31 P2 117.1(4)
C36 C31 C32 121.2(6)
C31 C32 H32 120.2
C31 C32 C33 119.6(7)
C33 C32 H32 120.2
C32 C33 H33 119.6
C34 C33 C32 120.7(6)
C34 C33 H33 119.6
C33 C34 H34 120.7
C33 C34 C35 118.6(7)
C35 C34 H34 120.7
C34 C35 H35 119.6
C36 C35 C34 120.8(7)
C36 C35 H35 119.6
C31 C36 C35 119.0(6)
C31 C36 H36 120.5
C35 C36 H36 120.5
C42 C41 P2 116.8(5)
C46 C41 P2 124.3(5)
C46 C41 C42 118.9(6)
C41 C42 H42 119.4
C43 C42 C41 121.2(6)
C43 C42 H42 119.4
C42 C43 H43 120.6
C44 C43 C42 118.9(6)
C44 C43 H43 120.6
C43 C44 H44 119.2
C43 C44 C45 121.6(6)
C45 C44 H44 119.2
C44 C45 H45 120.7
C44 C45 C46 118.6(7)
C46 C45 H45 120.7
C41 C46 C45 120.7(6)
C41 C46 H46 119.7
C45 C46 H46 119.7
C52 C51 P3 117.1(5)
C52 C51 C56 118.3(6)
C56 C51 P3 124.3(5)
C51 C52 H52 119.4
C51 C52 C53 121.2(7)
C53 C52 H52 119.4
C52 C53 H53 119.9
C54 C53 C52 120.1(8)
C54 C53 H53 119.9
C53 C54 H54 120.0
C53 C54 C55 120.0(7)
C55 C54 H54 120.0
C54 C55 H55 119.8
C54 C55 C56 120.4(8)
C56 C55 H55 119.8
C51 C56 C55 119.9(8)
C51 C56 H56 120.0
C55 C56 H56 120.0
C62 C61 P3 118.2(4)
C66 C61 P3 122.3(4)
C66 C61 C62 119.5(5)
C61 C62 H62 119.9
C63 C62 C61 120.2(6)
C63 C62 H62 119.9
C62 C63 H63 120.0
C64 C63 C62 119.9(6)
C64 C63 H63 120.0
C63 C64 H64 119.5
C63 C64 C65 120.9(6)
C65 C64 H64 119.5
C64 C65 H65 120.1
C64 C65 C66 119.8(5)
C66 C65 H65 120.1
C61 C66 C65 119.7(5)
C61 C66 H66 120.1
C65 C66 H66 120.1
C71 C76 H76 120.0
C71 C76 C75 120.0
C75 C76 H76 120.0
C76 C71 P4 117.0(4)
C76 C71 C72 120.0
C72 C71 P4 122.8(3)
C71 C72 H72 120.0
C71 C72 C73 120.0
C73 C72 H72 120.0
C72 C73 H73 120.0
C74 C73 C72 120.0
C74 C73 H73 120.0
C73 C74 H74 120.0
C75 C74 C73 120.0
C75 C74 H74 120.0
C76 C75 H75 120.0
C74 C75 C76 120.0
C74 C75 H75 120.0
C82 C81 P4 118.3(5)
C82 C81 C86 119.3(6)
C86 C81 P4 122.4(5)
C81 C82 H82 119.7
C83 C82 C81 120.6(7)
C83 C82 H82 119.7
C82 C83 H83 120.0
C82 C83 C84 119.9(7)
C84 C83 H83 120.0
C83 C84 H84 119.8
C85 C84 C83 120.4(7)
C85 C84 H84 119.8
C84 C85 H85 119.4
C84 C85 C86 121.3(7)
C86 C85 H85 119.4
C81 C86 H86 120.8
C85 C86 C81 118.5(7)
C85 C86 H86 120.8
P1 C91 P2 117.2(3)
P1 C91 H91A 108.0
P1 C91 H91B 108.0
P2 C91 H91A 108.0
P2 C91 H91B 108.0
H91A C91 H91B 107.2
P3 C92 H92A 108.0
P3 C92 H92B 108.0
P4 C92 P3 117.4(3)
P4 C92 H92A 108.0
P4 C92 H92B 108.0
H92A C92 H92B 107.2
Cl11 C101 Cl12 118.6(6)
Cl11 C101 Cl13 117.3(4)
Cl11 C101 H101 105.2
Cl12 C101 Cl13 103.9(4)
Cl12 C101 H101 105.2
Cl13 C101 H101 105.2

loop_
_geom_bond_atom_site_label_1
_geom_bond_atom_site_label_2
_geom_bond_distance
Rh1 Rh2 3.1867(6)
Rh1 Cl2 2.4027(13)
Rh1 Cl3 2.4441(14)
Rh1 Cl4 2.3074(13)
Rh1 P1 2.3808(15)
Rh1 P3 2.3855(15)
Rh1 C1 1.913(6)
Rh2 Cl2 2.3939(14)
Rh2 Cl5 2.4455(18)
Rh2 Cl6 2.3155(16)
Rh2 P2 2.3797(15)
Rh2 P4 2.3758(16)
Rh2 C1 1.947(6)
Cl1 C1 1.674(7)
P1 C12 1.831(6)
P1 C21 1.841(6)
P1 C91 1.842(6)
P2 C31 1.845(6)
P2 C41 1.815(6)
P2 C91 1.846(6)
P3 C51 1.820(5)
P3 C61 1.817(5)
P3 C92 1.862(7)
P4 C71 1.820(4)
P4 C81 1.831(6)
P4 C92 1.825(6)
C11 H11 0.9300
C11 C12 1.375(10)
C11 C16 1.363(11)
C12 C13 1.368(9)
C13 H13 0.9300
C13 C14 1.372(9)
C14 H14 0.9300
C14 C15 1.339(11)
C15 H15 0.9300
C15 C16 1.377(13)
C16 H16 0.9300
C21 C22 1.381(9)
C21 C26 1.354(9)
C22 H22 0.9300
C22 C23 1.371(10)
C23 H23 0.9300
C23 C24 1.349(11)
C24 H24 0.9300
C24 C25 1.373(11)
C25 H25 0.9300
C25 C26 1.398(9)
C26 H26 0.9300
C31 C32 1.368(8)
C31 C36 1.355(9)
C32 H32 0.9300
C32 C33 1.381(10)
C33 H33 0.9300
C33 C34 1.358(11)
C34 H34 0.9300
C34 C35 1.394(10)
C35 H35 0.9300
C35 C36 1.381(9)
C36 H36 0.9300
C41 C42 1.387(8)
C41 C46 1.362(8)
C42 H42 0.9300
C42 C43 1.370(9)
C43 H43 0.9300
C43 C44 1.364(10)
C44 H44 0.9300
C44 C45 1.368(10)
C45 H45 0.9300
C45 C46 1.398(9)
C46 H46 0.9300
C51 C52 1.365(9)
C51 C56 1.382(9)
C52 H52 0.9300
C52 C53 1.416(9)
C53 H53 0.9300
C53 C54 1.333(12)
C54 H54 0.9300
C54 C55 1.375(13)
C55 H55 0.9300
C55 C56 1.405(10)
C56 H56 0.9300
C61 C62 1.406(8)
C61 C66 1.393(8)
C62 H62 0.9300
C62 C63 1.381(8)
C63 H63 0.9300
C63 C64 1.376(9)
C64 H64 0.9300
C64 C65 1.387(9)
C65 H65 0.9300
C65 C66 1.396(8)
C66 H66 0.9300
C76 H76 0.9300
C76 C71 1.3900
C76 C75 1.3900
C71 C72 1.3900
C72 H72 0.9300
C72 C73 1.3900
C73 H73 0.9300
C73 C74 1.3900
C74 H74 0.9300
C74 C75 1.3900
C75 H75 0.9300
C81 C82 1.397(9)
C81 C86 1.408(10)
C82 H82 0.9300
C82 C83 1.373(9)
C83 H83 0.9300
C83 C84 1.390(11)
C84 H84 0.9300
C84 C85 1.354(11)
C85 H85 0.9300
C85 C86 1.401(9)
C86 H86 0.9300
C91 H91A 0.9700
C91 H91B 0.9700
C92 H92A 0.9700
C92 H92B 0.9700
Cl11 C101 1.535(10)
Cl12 C101 1.792(7)
Cl13 C101 1.831(8)
C101 H101 0.9800

loop_
_exptl_oxdiff_crystal_face_indexfrac_h
_exptl_oxdiff_crystal_face_indexfrac_k
_exptl_oxdiff_crystal_face_indexfrac_l
_exptl_oxdiff_crystal_face_x
_exptl_oxdiff_crystal_face_y
_exptl_oxdiff_crystal_face_z
-0.0065 6.9617 31.0192 -0.2351 -0.9601 0.2051
0.0065 -6.9617 -31.0192 0.2351 0.9601 -0.2051
-14.9854 -8.9642 -17.0024 0.0091 0.1086 -1.0142
14.9854 8.9642 17.0024 -0.0091 -0.1086 1.0142
-0.0116 -17.9957 2.9539 0.9754 -0.0380 -0.0655
0.0116 17.9957 -2.9539 -0.9754 0.0380 0.0655
-10.9975 -17.9739 -8.0309 0.6359 -0.0222 -0.7709
1.0094 -0.9640 -32.0053 -0.0636 1.0016 -0.1248
0.9890 1.9608 33.0050 0.0674 -0.9771 0.2520

loop_
_smtbx_masks_void_nr
_smtbx_masks_void_average_x
_smtbx_masks_void_average_y
_smtbx_masks_void_average_z
_smtbx_masks_void_volume
_smtbx_masks_void_count_electrons
1 -0.259 0.000 0.424 944.6 267.8
